data_4026873
loop_
_publ_author_name
'Hung-Yi Lee'
'Chin-Kang Sha'

_publ_section_title
;
 Stereoselective Total Synthesis of (\+-)-Peribysin E
;
_journal_name_full 'Journal of Organic Chemistry'
_journal_page_first 598
_journal_page_last 605
_journal_paper_doi 10.1021/jo2021604
_journal_volume 77
_journal_year 2012
_chemical_formula_sum 'C16 H23 Cl3 O4'
_chemical_formula_weight 385.69
_chemical_name_systematic
; 
 ? 
;
_space_group_IT_number 85
_symmetry_cell_setting tetragonal
_symmetry_space_group_name_Hall '-P 4a'
_symmetry_space_group_name_H-M 'P 4/n :2'
_atom_sites_solution_hydrogens geom
_atom_sites_solution_primary direct
_atom_sites_solution_secondary difmap
_audit_creation_method SHELXL-97
_cell_angle_alpha 90.00
_cell_angle_beta 90.00
_cell_angle_gamma 90.00
_cell_formula_units_Z 8
_cell_length_a 19.8762(5)
_cell_length_b 19.8762(5)
_cell_length_c 10.6650(6)
_cell_measurement_reflns_used 2889
_cell_measurement_temperature 295(2)
_cell_measurement_theta_max 25
_cell_measurement_theta_min 2.5
_cell_volume 4213.4(3)
_computing_cell_refinement 'Bruker Smart'
_computing_data_collection 'Bruker Smart'
_computing_data_reduction 'Bruker Saint'
_computing_molecular_graphics 'Bruker Shelxtl'
_computing_publication_material 'Bruker Shelxtl'
_computing_structure_refinement 'Shelxtl-97 (Sheldrick, 2008)'
_computing_structure_solution 'Shelxtl-97 (Sheldrick, 2008)'
_diffrn_ambient_temperature 295(2)
_diffrn_measured_fraction_theta_full 0.999
_diffrn_measured_fraction_theta_max 0.999
_diffrn_measurement_device_type 'CCD area detector'
_diffrn_measurement_method 'phi and omega scans'
_diffrn_radiation_monochromator graphite
_diffrn_radiation_source 'fine-focus sealed tube'
_diffrn_radiation_type MoK\a
_diffrn_radiation_wavelength 0.71073
_diffrn_reflns_av_R_equivalents 0.0451
_diffrn_reflns_av_sigmaI/netI 0.0324
_diffrn_reflns_limit_h_max 24
_diffrn_reflns_limit_h_min -24
_diffrn_reflns_limit_k_max 24
_diffrn_reflns_limit_k_min -23
_diffrn_reflns_limit_l_max 11
_diffrn_reflns_limit_l_min -13
_diffrn_reflns_number 26812
_diffrn_reflns_theta_full 26.37
_diffrn_reflns_theta_max 26.37
_diffrn_reflns_theta_min 1.45
_exptl_absorpt_coefficient_mu 0.449
_exptl_absorpt_correction_T_max 0.7454
_exptl_absorpt_correction_T_min 0.6273
_exptl_absorpt_correction_type empirical
_exptl_crystal_colour Colorless
_exptl_crystal_density_diffrn 1.216
_exptl_crystal_description Tabullar
_exptl_crystal_F_000 1616
_exptl_crystal_size_max 0.30
_exptl_crystal_size_mid 0.30
_exptl_crystal_size_min 0.10
_platon_squeeze_details
;
;
_refine_diff_density_max 0.354
_refine_diff_density_min -0.249
_refine_diff_density_rms 0.037
_refine_ls_extinction_method none
_refine_ls_goodness_of_fit_ref 1.010
_refine_ls_hydrogen_treatment constr
_refine_ls_matrix_type full
_refine_ls_number_parameters 249
_refine_ls_number_reflns 4323
_refine_ls_number_restraints 6
_refine_ls_restrained_S_all 1.020
_refine_ls_R_factor_all 0.1132
_refine_ls_R_factor_gt 0.0596
_refine_ls_shift/su_max 0.087
_refine_ls_shift/su_mean 0.007
_refine_ls_structure_factor_coef Fsqd
_refine_ls_weighting_details 'calc w=1/[\s^2^(Fo^2^)+(0.1038P)^2^+0.0000P] where P=(Fo^2^+2Fc^2^)/3'
_refine_ls_weighting_scheme calc
_refine_ls_wR_factor_gt 0.1635
_refine_ls_wR_factor_ref 0.1920
_reflns_number_gt 2276
_reflns_number_total 4323
_reflns_threshold_expression >2sigma(I)
_cod_data_source_file jo2021604_si_004.cif
_cod_data_source_block 091251s2
_cod_original_sg_symbol_H-M 'P 4/n'
_cod_database_code 4026873

loop_
_symmetry_equiv_pos_as_xyz
'x, y, z'
'-x+1/2, -y+1/2, z'
'-y+1/2, x, z'
'y, -x+1/2, z'
'-x, -y, -z'
'x-1/2, y-1/2, -z'
'y-1/2, -x, -z'
'-y, x-1/2, -z'

loop_
_atom_site_label
_atom_site_type_symbol
_atom_site_fract_x
_atom_site_fract_y
_atom_site_fract_z
_atom_site_U_iso_or_equiv
_atom_site_adp_type
_atom_site_occupancy
_atom_site_symmetry_multiplicity
_atom_site_calc_flag
_atom_site_refinement_flags
_atom_site_disorder_assembly
_atom_site_disorder_group
C1 C 0.06136(14) -0.06279(12) 0.0977(3) 0.0658(7) Uani 1 1 d . . .
C2 C 0.08639(12) -0.04261(11) 0.2252(2) 0.0594(6) Uani 1 1 d . . .
C3 C 0.10146(11) 0.03725(11) 0.2230(2) 0.0574(6) Uani 1 1 d . . .
H3 H 0.0876 0.0564 0.1424 0.069 Uiso 1 1 calc R . .
C4 C 0.17852(12) 0.04411(11) 0.2392(2) 0.0574(6) Uani 1 1 d . . .
C5 C 0.21338(12) 0.03962(12) 0.1092(2) 0.0625(7) Uani 1 1 d . . .
H5 H 0.1937 0.0011 0.0651 0.075 Uiso 1 1 calc R . .
C6 C 0.28865(12) 0.02571(13) 0.1229(3) 0.0658(7) Uani 1 1 d . . .
H6A H 0.3084 0.0214 0.0401 0.079 Uiso 1 1 calc R . .
H6B H 0.3097 0.0638 0.1640 0.079 Uiso 1 1 calc R . .
C7 C 0.30362(12) -0.03738(12) 0.1973(2) 0.0602(6) Uani 1 1 d . . .
H7 H 0.2857 -0.0763 0.1519 0.072 Uiso 1 1 calc R . .
C8 C 0.27120(12) -0.03431(13) 0.3250(2) 0.0647(7) Uani 1 1 d . . .
H8A H 0.2932 0.0002 0.3745 0.078 Uiso 1 1 calc R . .
H8B H 0.2778 -0.0770 0.3673 0.078 Uiso 1 1 calc R . .
C9 C 0.19642(12) -0.01918(12) 0.3183(2) 0.0586(6) Uani 1 1 d . . .
H9 H 0.1804 -0.0115 0.4040 0.070 Uiso 1 1 calc R . .
C10 C 0.15371(12) -0.07517(12) 0.2611(2) 0.0634(7) Uani 1 1 d . . .
H10A H 0.1467 -0.1110 0.3214 0.076 Uiso 1 1 calc R . .
H10B H 0.1756 -0.0937 0.1876 0.076 Uiso 1 1 calc R . .
C11 C 0.02629(14) -0.06019(13) 0.3043(3) 0.0745(8) Uani 1 1 d . . .
C12 C -0.03269(15) -0.05975(17) 0.2179(4) 0.0939(10) Uani 1 1 d . . .
H12A H -0.0637 -0.0957 0.2392 0.113 Uiso 1 1 calc R . .
H12B H -0.0563 -0.0172 0.2230 0.113 Uiso 1 1 calc R . .
C13 C 0.19723(14) 0.10822(13) 0.3093(3) 0.0805(9) Uani 1 1 d . . .
H13A H 0.1809 0.1466 0.2638 0.121 Uiso 1 1 calc R . .
H13B H 0.2453 0.1110 0.3169 0.121 Uiso 1 1 calc R . .
H13C H 0.1773 0.1075 0.3913 0.121 Uiso 1 1 calc R . .
C14 C 0.20201(15) 0.10174(16) 0.0268(3) 0.0931(10) Uani 1 1 d . . .
H14A H 0.2256 0.1394 0.0619 0.140 Uiso 1 1 calc R . .
H14B H 0.1548 0.1117 0.0232 0.140 Uiso 1 1 calc R . .
H14C H 0.2185 0.0930 -0.0562 0.140 Uiso 1 1 calc R . .
C15 C 0.0250(2) -0.07539(17) 0.4237(4) 0.1076(11) Uani 1 1 d . . .
H15A H -0.0153 -0.0873 0.4618 0.129 Uiso 1 1 calc R . .
H15B H 0.0645 -0.0743 0.4704 0.129 Uiso 1 1 calc R . .
O1 O -0.00568(9) -0.06959(10) 0.0944(2) 0.0875(6) Uani 1 1 d . . .
O2 O 0.09349(10) -0.07107(10) 0.0030(2) 0.0839(6) Uani 1 1 d . . .
O3 O 0.06782(8) 0.07013(9) 0.32191(16) 0.0681(5) Uani 1 1 d . . .
H3A H 0.0301 0.0814 0.2987 0.102 Uiso 1 1 calc R . .
O4 O 0.37483(8) -0.04646(9) 0.21523(17) 0.0683(5) Uani 1 1 d . . .
H4 H 0.3920 -0.0588 0.1492 0.102 Uiso 1 1 calc R . .
C16 C 0.7922(9) 0.1186(9) 0.235(2) 0.52(5) Uani 0.387(9) 1 d PD A 1
D16 H 0.8405 0.1118 0.2213 0.622 Uiso 0.387(9) 1 calc PR A 1
Cl1 Cl 0.7758(5) 0.1646(7) 0.3641(11) 0.272(6) Uani 0.387(9) 1 d PD A 1
Cl2 Cl 0.7590(5) 0.1665(7) 0.1296(10) 0.287(7) Uani 0.387(9) 1 d PD A 1
Cl3 Cl 0.7461(4) 0.0416(5) 0.2344(13) 0.252(6) Uani 0.387(9) 1 d PD A 1
C16" C 0.7907(3) 0.1026(4) 0.2475(5) 0.101(3) Uani 0.613(9) 1 d PD A 2
D16" H 0.8378 0.1106 0.2244 0.121 Uiso 0.613(9) 1 calc PR A 2
Cl1" Cl 0.7745(3) 0.1426(2) 0.3868(3) 0.1393(15) Uani 0.613(9) 1 d PD A 2
Cl2" Cl 0.7437(2) 0.1182(3) 0.1272(3) 0.191(3) Uani 0.613(9) 1 d PD A 2
Cl3" Cl 0.7808(3) 0.0135(2) 0.2901(5) 0.207(2) Uani 0.613(9) 1 d PD A 2

loop_
_atom_site_aniso_label
_atom_site_aniso_U_11
_atom_site_aniso_U_22
_atom_site_aniso_U_33
_atom_site_aniso_U_23
_atom_site_aniso_U_13
_atom_site_aniso_U_12
C1 0.0661(17) 0.0552(14) 0.076(2) -0.0099(13) 0.0030(14) -0.0067(12)
C2 0.0604(14) 0.0540(13) 0.0639(16) -0.0028(12) 0.0110(11) -0.0032(11)
C3 0.0589(14) 0.0547(13) 0.0586(15) -0.0081(11) 0.0076(11) 0.0004(11)
C4 0.0597(14) 0.0508(13) 0.0616(16) -0.0076(11) 0.0056(11) 0.0012(10)
C5 0.0632(15) 0.0579(14) 0.0663(17) 0.0081(12) 0.0089(12) 0.0005(11)
C6 0.0609(15) 0.0665(16) 0.0700(18) 0.0053(13) 0.0121(12) -0.0011(12)
C7 0.0572(14) 0.0577(14) 0.0656(17) -0.0031(12) 0.0049(12) 0.0018(11)
C8 0.0656(16) 0.0692(16) 0.0593(16) 0.0015(12) 0.0029(12) 0.0036(12)
C9 0.0617(15) 0.0613(14) 0.0528(15) -0.0010(11) 0.0085(11) -0.0005(11)
C10 0.0674(15) 0.0543(13) 0.0684(17) 0.0023(12) 0.0076(12) -0.0007(11)
C11 0.0746(18) 0.0626(16) 0.086(2) -0.0064(15) 0.0240(16) -0.0089(13)
C12 0.0635(18) 0.095(2) 0.124(3) 0.002(2) 0.0172(19) -0.0137(15)
C13 0.0703(17) 0.0654(16) 0.106(2) -0.0213(15) -0.0005(15) -0.0022(13)
C14 0.0818(19) 0.093(2) 0.105(2) 0.0385(18) 0.0190(17) 0.0165(16)
C15 0.114(3) 0.113(3) 0.096(3) 0.004(2) 0.037(2) -0.013(2)
O1 0.0635(12) 0.0935(14) 0.1054(17) -0.0146(12) -0.0036(11) -0.0145(10)
O2 0.0848(13) 0.0934(14) 0.0736(14) -0.0221(10) 0.0035(11) -0.0092(10)
O3 0.0637(11) 0.0691(11) 0.0716(12) -0.0139(9) 0.0104(8) 0.0073(8)
O4 0.0590(10) 0.0712(11) 0.0747(13) -0.0022(9) 0.0069(8) 0.0075(8)
C16 0.079(15) 0.33(4) 1.15(13) -0.40(6) 0.17(3) -0.043(18)
Cl1 0.143(5) 0.304(11) 0.369(14) -0.208(10) 0.012(7) -0.034(6)
Cl2 0.159(5) 0.428(15) 0.274(9) 0.189(10) 0.073(5) 0.090(7)
Cl3 0.154(5) 0.175(7) 0.428(16) -0.075(8) 0.058(7) -0.031(5)
C16" 0.060(4) 0.164(7) 0.079(4) -0.006(4) 0.012(3) -0.022(4)
Cl1" 0.151(3) 0.182(3) 0.0852(19) -0.0057(19) -0.0023(14) -0.0159(19)
Cl2" 0.130(3) 0.348(7) 0.094(2) -0.051(3) -0.0105(16) 0.086(3)
Cl3" 0.187(4) 0.177(3) 0.255(4) -0.029(3) 0.044(3) -0.010(3)

loop_
_atom_type_symbol
_atom_type_description
_atom_type_scat_dispersion_real
_atom_type_scat_dispersion_imag
_atom_type_scat_source
C C 0.0033 0.0016 'International Tables Vol C Tables 4.2.6.8 and 6.1.1.4'
H H 0.0000 0.0000 'International Tables Vol C Tables 4.2.6.8 and 6.1.1.4'
O O 0.0106 0.0060 'International Tables Vol C Tables 4.2.6.8 and 6.1.1.4'
Cl Cl 0.1484 0.1585 'International Tables Vol C Tables 4.2.6.8 and 6.1.1.4'

loop_
_geom_angle_atom_site_label_1
_geom_angle_atom_site_label_2
_geom_angle_atom_site_label_3
_geom_angle
O2 C1 O1 119.3(3)
O2 C1 C2 128.3(2)
O1 C1 C2 112.4(2)
C1 C2 C11 100.5(2)
C1 C2 C10 113.7(2)
C11 C2 C10 117.0(2)
C1 C2 C3 108.1(2)
C11 C2 C3 112.57(19)
C10 C2 C3 104.85(18)
O3 C3 C4 110.17(18)
O3 C3 C2 110.88(18)
C4 C3 C2 105.57(17)
O3 C3 H3 110.0
C4 C3 H3 110.0
C2 C3 H3 110.0
C13 C4 C3 111.72(18)
C13 C4 C5 112.2(2)
C3 C4 C5 109.69(19)
C13 C4 C9 110.7(2)
C3 C4 C9 102.45(18)
C5 C4 C9 109.63(18)
C6 C5 C14 110.2(2)
C6 C5 C4 111.2(2)
C14 C5 C4 113.6(2)
C6 C5 H5 107.2
C14 C5 H5 107.2
C4 C5 H5 107.2
C7 C6 C5 113.11(19)
C7 C6 H6A 109.0
C5 C6 H6A 109.0
C7 C6 H6B 109.0
C5 C6 H6B 109.0
H6A C6 H6B 107.8
O4 C7 C8 107.8(2)
O4 C7 C6 111.51(19)
C8 C7 C6 110.9(2)
O4 C7 H7 108.9
C8 C7 H7 108.9
C6 C7 H7 108.9
C7 C8 C9 112.6(2)
C7 C8 H8A 109.1
C9 C8 H8A 109.1
C7 C8 H8B 109.1
C9 C8 H8B 109.1
H8A C8 H8B 107.8
C8 C9 C10 114.8(2)
C8 C9 C4 114.16(19)
C10 C9 C4 104.21(19)
C8 C9 H9 107.8
C10 C9 H9 107.8
C4 C9 H9 107.8
C9 C10 C2 106.09(19)
C9 C10 H10A 110.5
C2 C10 H10A 110.5
C9 C10 H10B 110.5
C2 C10 H10B 110.5
H10A C10 H10B 108.7
C15 C11 C12 126.0(3)
C15 C11 C2 127.9(3)
C12 C11 C2 106.0(3)
O1 C12 C11 105.8(2)
O1 C12 H12A 110.6
C11 C12 H12A 110.6
O1 C12 H12B 110.6
C11 C12 H12B 110.6
H12A C12 H12B 108.7
C4 C13 H13A 109.5
C4 C13 H13B 109.5
H13A C13 H13B 109.5
C4 C13 H13C 109.5
H13A C13 H13C 109.5
H13B C13 H13C 109.5
C5 C14 H14A 109.5
C5 C14 H14B 109.5
H14A C14 H14B 109.5
C5 C14 H14C 109.5
H14A C14 H14C 109.5
H14B C14 H14C 109.5
C11 C15 H15A 120.0
C11 C15 H15B 120.0
H15A C15 H15B 120.0
C1 O1 C12 109.5(2)
C3 O3 H3A 109.5
C7 O4 H4 109.5
Cl2 C16 Cl1 99.7(12)
Cl2 C16 Cl3 107.2(12)
Cl1 C16 Cl3 111.5(12)
Cl2 C16 D16 112.5
Cl1 C16 D16 112.5
Cl3 C16 D16 112.5
Cl2" C16" Cl1" 119.3(5)
Cl2" C16" Cl3" 108.6(4)
Cl1" C16" Cl3" 102.2(4)
Cl2" C16" D16" 108.7
Cl1" C16" D16" 108.7
Cl3" C16" D16" 108.7

loop_
_geom_bond_atom_site_label_1
_geom_bond_atom_site_label_2
_geom_bond_distance
C1 O2 1.207(3)
C1 O1 1.340(3)
C1 C2 1.502(4)
C2 C11 1.504(4)
C2 C10 1.535(3)
C2 C3 1.616(3)
C3 O3 1.410(3)
C3 C4 1.547(3)
C3 H3 0.9800
C4 C13 1.524(4)
C4 C5 1.552(3)
C4 C9 1.556(3)
C5 C6 1.528(3)
C5 C14 1.532(4)
C5 H5 0.9800
C6 C7 1.514(3)
C6 H6A 0.9700
C6 H6B 0.9700
C7 O4 1.440(3)
C7 C8 1.508(3)
C7 H7 0.9800
C8 C9 1.518(3)
C8 H8A 0.9700
C8 H8B 0.9700
C9 C10 1.527(3)
C9 H9 0.9800
C10 H10A 0.9700
C10 H10B 0.9700
C11 C15 1.309(4)
C11 C12 1.491(4)
C12 O1 1.436(4)
C12 H12A 0.9700
C12 H12B 0.9700
C13 H13A 0.9600
C13 H13B 0.9600
C13 H13C 0.9600
C14 H14A 0.9600
C14 H14B 0.9600
C14 H14C 0.9600
C15 H15A 0.9300
C15 H15B 0.9300
O3 H3A 0.8200
O4 H4 0.8200
C16 Cl2 1.611(19)
C16 Cl1 1.687(16)
C16 Cl3 1.786(17)
C16 D16 0.9800
C16" Cl2" 1.617(7)
C16" Cl1" 1.716(7)
C16" Cl3" 1.840(9)
C16" D16" 0.9800

loop_
_platon_squeeze_void_nr
_platon_squeeze_void_average_x
_platon_squeeze_void_average_y
_platon_squeeze_void_average_z
_platon_squeeze_void_volume
_platon_squeeze_void_count_electrons
1 0.750 0.750 0.369 245.9 57.2
2 0.250 0.250 0.628 245.9 57.2
